data_1010266
loop_
_publ_author_name
'Pauling, L'
'Sherman, J'

_publ_section_title
;
The Crystal Structure of Aluminum Metaphosphate, Al (P O~3~)~3~
;
_journal_coden_ASTM ZEKGAX
_journal_name_full
;
Zeitschrift fuer Kristallographie, Kristallgeometrie, Kristallphysik,
Kristallchemie (-144,1977)
;
_journal_page_first 481
_journal_page_last 487
_journal_volume 96
_journal_year 1937
_chemical_formula_structural 'Al (P O3)3'
_chemical_formula_sum 'Al O9 P3'
_chemical_name_systematic 'Aluminium catena-phosphate'
_space_group_IT_number 220
_symmetry_cell_setting cubic
_symmetry_Int_Tables_number 220
_symmetry_space_group_name_Hall 'I -4bd 2c 3'
_symmetry_space_group_name_H-M 'I -4 3 d'
_cell_angle_alpha 90
_cell_angle_beta 90
_cell_angle_gamma 90
_cell_formula_units_Z 16
_cell_length_a 13.63
_cell_length_b 13.63
_cell_length_c 13.63
_cell_volume 2532.1
_cod_database_code 1010266

loop_
_symmetry_equiv_pos_as_xyz
x,y,z
1/2+x,1/2-y,-z
-x,1/2+y,1/2-z
1/2-x,-y,1/2+z
1/4+x,1/4+z,1/4+y
3/4+x,1/4-z,3/4-y
1/4-x,3/4-z,3/4+y
3/4-x,3/4+z,1/4-y
y,z,x
1/2-y,-z,1/2+x
1/2+y,1/2-z,-x
-y,1/2+z,1/2-x
1/4+z,1/4+y,1/4+x
1/4-z,3/4-y,3/4+x
3/4-z,3/4+y,1/4-x
3/4+z,1/4-y,3/4-x
z,x,y
-z,1/2+x,1/2-y
1/2-z,-x,1/2+y
1/2+z,1/2-x,-y
1/4+y,1/4+x,1/4+z
3/4-y,3/4+x,1/4-z
3/4+y,1/4-x,3/4-z
1/4-y,3/4-x,3/4+z
1/2+x,1/2+y,1/2+z
x,-y,1/2-z
1/2-x,y,-z
-x,1/2-y,z
3/4+x,3/4+z,3/4+y
1/4+x,3/4-z,1/4-y
3/4-x,1/4-z,1/4+y
1/4-x,1/4+z,3/4-y
1/2+y,1/2+z,1/2+x
-y,1/2-z,x
y,-z,1/2-x
1/2-y,z,-x
3/4+z,3/4+y,3/4+x
3/4-z,1/4-y,1/4+x
1/4-z,1/4+y,3/4-x
1/4+z,3/4-y,1/4-x
1/2+z,1/2+x,1/2+y
1/2-z,x,-y
-z,1/2-x,y
z,-x,1/2-y
3/4+y,3/4+x,3/4+z
1/4-y,1/4+x,3/4-z
1/4+y,3/4-x,1/4-z
3/4-y,1/4-x,1/4+z

loop_
_atom_site_label
_atom_site_type_symbol
_atom_site_symmetry_multiplicity
_atom_site_Wyckoff_symbol
_atom_site_fract_x
_atom_site_fract_y
_atom_site_fract_z
_atom_site_occupancy
_atom_site_attached_hydrogens
_atom_site_calc_flag
Al1 Al3+ 16 c 0.117 0.117 0.117 1. 0 d
P1 P5+ 48 e 0.34 0.063 0.124 1. 0 d
O1 O2- 48 e 0.09 0.11 0.8 1. 0 d
O2 O2- 48 e 0.095 0.141 0.245 1. 0 d
O3 O2- 48 e 0.137 0.096 0.986 1. 0 d

loop_
_atom_type_symbol
_atom_type_oxidation_number
Al3+ 3.000
P5+ 5.000
O2- -2.000
